data_4102214
loop_
_publ_author_name
'Shu Zhang'
'Kotohiro Nomura'

_publ_contact_author_email nomurak@ms.naist.jp
_publ_contact_author_fax +81-743-72-6049
_publ_contact_author_name 'Kotohiro NOMURA'
_publ_contact_author_phone +81-743-72-6041
_publ_section_title
;
 Highly Efficient Dimerization of Ethylene by (Imido)vanadium Complexes
 Containing (2-Anilidomethyl)pyridine Ligands: Notable Ligand Effect
 toward Activity and Selectivity
;
_journal_name_full 'Journal of the American Chemical Society'
_journal_page_first 4960
_journal_page_last 4965
_journal_paper_doi 10.1021/ja100573d
_journal_volume 132
_journal_year 2010
_chemical_formula_moiety 'C28 H38 Cl2 N3 V '
_chemical_formula_sum 'C28 H38 Cl2 N3 V'
_chemical_formula_weight 538.48
_space_group_IT_number 2
_symmetry_cell_setting triclinic
_symmetry_Int_Tables_number 2
_symmetry_space_group_name_Hall '-P 1'
_symmetry_space_group_name_H-M 'P -1'
_cell_angle_alpha 96.887(5)
_cell_angle_beta 96.829(6)
_cell_angle_gamma 91.582(5)
_cell_formula_units_Z 2
_cell_length_a 10.0663(18)
_cell_length_b 10.537(2)
_cell_length_c 13.172(3)
_cell_measurement_reflns_used 5866
_cell_measurement_temperature 103.1
_cell_measurement_theta_max 25.4
_cell_measurement_theta_min 3.0
_cell_volume 1376.0(5)
_computing_cell_refinement PROCESS-AUTO
_computing_data_collection PROCESS-AUTO
_computing_data_reduction CrystalStructure
_computing_publication_material 'CrystalStructure 3.8'
_computing_structure_refinement CRYSTALS
_computing_structure_solution SIR92
_diffrn_ambient_temperature 103.1
_diffrn_detector_area_resol_mean 10.00
_diffrn_measured_fraction_theta_full 0.991
_diffrn_measured_fraction_theta_max 0.991
_diffrn_measurement_device_type 'Rigaku RAXIS-RAPID'
_diffrn_measurement_method \w
_diffrn_radiation_type 'Mo K\a'
_diffrn_radiation_wavelength 0.71075
_diffrn_reflns_av_R_equivalents 0.032
_diffrn_reflns_limit_h_max 12
_diffrn_reflns_limit_h_min -10
_diffrn_reflns_limit_k_max 12
_diffrn_reflns_limit_k_min -12
_diffrn_reflns_limit_l_max 15
_diffrn_reflns_limit_l_min -15
_diffrn_reflns_number 11086
_diffrn_reflns_theta_full 25.35
_diffrn_reflns_theta_max 25.35
_exptl_absorpt_coefficient_mu 0.575
_exptl_absorpt_correction_T_max 0.841
_exptl_absorpt_correction_T_min 0.473
_exptl_absorpt_correction_type multi-scan
_exptl_absorpt_process_details
;
    Higashi, T. (1995). Program for Absorption Correction.
    Rigaku Corporation, Tokyo, Japan.
;
_exptl_crystal_colour orange
_exptl_crystal_density_diffrn 1.300
_exptl_crystal_density_method 'not measured'
_exptl_crystal_description block
_exptl_crystal_F_000 568.00
_exptl_crystal_size_max 0.60
_exptl_crystal_size_mid 0.56
_exptl_crystal_size_min 0.30
_refine_diff_density_max 0.41
_refine_diff_density_min -0.46
_refine_ls_extinction_method none
_refine_ls_goodness_of_fit_ref 1.000
_refine_ls_hydrogen_treatment refall
_refine_ls_number_parameters 345
_refine_ls_number_reflns 4577
_refine_ls_R_factor_gt 0.0343
_refine_ls_shift/su_max 0.0000
_refine_ls_structure_factor_coef F
_refine_ls_weighting_details 'w = 1/[0.0074Fo^2^ + 1.0000\s(Fo^2^)]'
_refine_ls_weighting_scheme calc
_refine_ls_wR_factor_ref 0.0925
_reflns_number_gt 4471
_reflns_number_total 4996
_reflns_threshold_expression F^2^>2.0\s(F^2^)
_cod_data_source_file ja100573d_si_003_3.cif
_cod_data_source_block '_zhangs-Ad-ipr-dichloride'
_cod_original_cell_volume 1375.9(5)
_cod_original_formula_sum 'C28 H38 Cl2 N3 V '
_cod_database_code 4102214

loop_
_symmetry_equiv_pos_site_id
_symmetry_equiv_pos_as_xyz
1 +X,+Y,+Z
2 -X,-Y,-Z

loop_
_atom_site_label
_atom_site_type_symbol
_atom_site_fract_x
_atom_site_fract_y
_atom_site_fract_z
_atom_site_U_iso_or_equiv
_atom_site_adp_type
_atom_site_occupancy
_atom_site_symmetry_multiplicity
_atom_site_calc_flag
_atom_site_refinement_flags
V(1) V 0.73576(4) 0.26554(4) 0.35389(3) 0.01035(14) Uani 1.00 1 d .
Cl(1) Cl 0.64230(6) 0.46000(5) 0.36550(5) 0.02076(19) Uani 1.00 1 d .
Cl(2) Cl 0.84992(6) 0.19683(6) 0.49466(4) 0.01843(18) Uani 1.00 1 d .
N(1) N 0.55263(19) 0.20341(19) 0.41708(16) 0.0121(4) Uani 1.00 1 d .
N(2) N 0.66310(19) 0.13565(19) 0.25262(15) 0.0127(5) Uani 1.00 1 d .
N(3) N 0.86886(19) 0.30722(18) 0.30099(15) 0.0113(4) Uani 1.00 1 d .
C(1) C 0.4849(2) 0.1035(2) 0.35998(19) 0.0143(5) Uani 1.00 1 d .
C(2) C 0.3686(2) 0.0492(2) 0.3892(2) 0.0179(6) Uani 1.00 1 d .
C(3) C 0.3211(2) 0.1015(2) 0.4779(2) 0.0206(6) Uani 1.00 1 d .
C(4) C 0.3902(2) 0.2064(2) 0.5361(2) 0.0202(6) Uani 1.00 1 d .
C(5) C 0.5045(2) 0.2547(2) 0.50424(19) 0.0160(6) Uani 1.00 1 d .
C(6) C 0.5431(2) 0.0575(2) 0.26350(19) 0.0159(6) Uani 1.00 1 d .
C(7) C 0.7146(2) 0.0950(2) 0.15717(18) 0.0129(5) Uani 1.00 1 d .
C(8) C 0.8053(2) -0.0037(2) 0.15335(19) 0.0144(6) Uani 1.00 1 d .
C(9) C 0.8524(2) -0.0425(2) 0.05982(19) 0.0169(6) Uani 1.00 1 d .
C(10) C 0.8105(2) 0.0151(2) -0.02778(19) 0.0175(6) Uani 1.00 1 d .
C(11) C 0.7207(2) 0.1126(2) -0.02209(19) 0.0168(6) Uani 1.00 1 d .
C(12) C 0.6700(2) 0.1539(2) 0.06942(19) 0.0143(5) Uani 1.00 1 d .
C(13) C 0.8536(2) -0.0689(2) 0.2474(2) 0.0184(6) Uani 1.00 1 d .
C(14) C 1.0070(2) -0.0559(2) 0.2730(2) 0.0262(7) Uani 1.00 1 d .
C(15) C 0.8081(2) -0.2101(2) 0.2337(2) 0.0225(6) Uani 1.00 1 d .
C(16) C 0.5690(2) 0.2592(2) 0.07409(19) 0.0155(6) Uani 1.00 1 d .
C(17) C 0.6367(2) 0.3918(2) 0.0793(2) 0.0210(6) Uani 1.00 1 d .
C(18) C 0.4591(2) 0.2365(2) -0.0185(2) 0.0243(7) Uani 1.00 1 d .
C(19) C 0.9901(2) 0.3594(2) 0.27035(19) 0.0134(5) Uani 1.00 1 d .
C(20) C 1.1128(2) 0.3228(2) 0.3421(2) 0.0196(6) Uani 1.00 1 d .
C(21) C 0.9827(2) 0.5061(2) 0.2820(2) 0.0175(6) Uani 1.00 1 d .
C(22) C 1.0048(2) 0.3093(2) 0.1582(2) 0.0201(6) Uani 1.00 1 d .
C(23) C 1.2401(2) 0.3832(2) 0.3111(2) 0.0208(6) Uani 1.00 1 d .
C(24) C 1.2325(2) 0.5296(2) 0.3217(2) 0.0199(6) Uani 1.00 1 d .
C(25) C 1.1117(2) 0.5651(2) 0.2511(2) 0.0188(6) Uani 1.00 1 d .
C(26) C 1.1258(2) 0.5144(2) 0.1392(2) 0.0259(7) Uani 1.00 1 d .
C(27) C 1.1346(2) 0.3688(2) 0.1279(2) 0.0244(7) Uani 1.00 1 d .
C(28) C 1.2552(2) 0.3330(2) 0.1987(2) 0.0268(7) Uani 1.00 1 d .
H(1) H 0.3203 -0.0275 0.3456 0.022 Uiso 1.00 1 c R
H(2) H 0.2391 0.0648 0.4998 0.025 Uiso 1.00 1 c R
H(3) H 0.3576 0.2462 0.6000 0.024 Uiso 1.00 1 c R
H(4) H 0.5533 0.3296 0.5464 0.020 Uiso 1.00 1 c R
H(5) H 0.4772 0.0624 0.2053 0.019 Uiso 1.00 1 c R
H(6) H 0.5672 -0.0297 0.2656 0.019 Uiso 1.00 1 c R
H(7) H 0.9171 -0.1126 0.0554 0.020 Uiso 1.00 1 c R
H(8) H 0.8441 -0.0128 -0.0925 0.020 Uiso 1.00 1 c R
H(9) H 0.6930 0.1523 -0.0826 0.020 Uiso 1.00 1 c R
H(10) H 0.8140 -0.0257 0.3069 0.022 Uiso 1.00 1 c R
H(11) H 1.0343 -0.0926 0.3377 0.031 Uiso 1.00 1 c R
H(12) H 1.0492 -0.1023 0.2162 0.031 Uiso 1.00 1 c R
H(13) H 1.0361 0.0357 0.2817 0.031 Uiso 1.00 1 c R
H(14) H 0.8528 -0.2560 0.1812 0.027 Uiso 1.00 1 c R
H(15) H 0.8299 -0.2447 0.2975 0.028 Uiso 1.00 1 c R
H(16) H 0.7131 -0.2182 0.2139 0.028 Uiso 1.00 1 c R
H(17) H 0.5250 0.2564 0.1389 0.019 Uiso 1.00 1 c R
H(18) H 0.6970 0.4093 0.1419 0.026 Uiso 1.00 1 c R
H(19) H 0.6858 0.3945 0.0213 0.025 Uiso 1.00 1 c R
H(20) H 0.5699 0.4551 0.0779 0.025 Uiso 1.00 1 c R
H(21) H 0.4984 0.2452 -0.0820 0.028 Uiso 1.00 1 c R
H(22) H 0.4184 0.1502 -0.0224 0.028 Uiso 1.00 1 c R
H(23) H 0.3903 0.2997 -0.0101 0.029 Uiso 1.00 1 c R
H(24) H 1.1031 0.3562 0.4166 0.024 Uiso 1.00 1 c R
H(25) H 1.1187 0.2257 0.3348 0.024 Uiso 1.00 1 c R
H(26) H 0.9057 0.5297 0.2377 0.021 Uiso 1.00 1 c R
H(27) H 0.9740 0.5376 0.3531 0.021 Uiso 1.00 1 c R
H(28) H 1.0093 0.2178 0.1512 0.023 Uiso 1.00 1 c R
H(29) H 0.9290 0.3325 0.1139 0.024 Uiso 1.00 1 c R
H(30) H 1.3228 0.3589 0.3589 0.024 Uiso 1.00 1 c R
H(31) H 1.2230 0.5625 0.3940 0.024 Uiso 1.00 1 c R
H(32) H 1.3153 0.5676 0.3020 0.024 Uiso 1.00 1 c R
H(33) H 1.1063 0.6651 0.2581 0.023 Uiso 1.00 1 c R
H(34) H 1.0478 0.5372 0.0942 0.032 Uiso 1.00 1 c R
H(35) H 1.2073 0.5526 0.1194 0.031 Uiso 1.00 1 c R
H(36) H 1.1441 0.3375 0.0577 0.029 Uiso 1.00 1 c R
H(37) H 1.3404 0.3729 0.1788 0.031 Uiso 1.00 1 c R
H(38) H 1.2609 0.2359 0.1913 0.031 Uiso 1.00 1 c R

loop_
_atom_site_aniso_label
_atom_site_aniso_U_11
_atom_site_aniso_U_22
_atom_site_aniso_U_33
_atom_site_aniso_U_12
_atom_site_aniso_U_13
_atom_site_aniso_U_23
V(1) 0.0116(2) 0.0099(2) 0.0096(2) 0.00080(18) 0.00189(18) 0.00075(18)
Cl(1) 0.0243(3) 0.0119(3) 0.0289(4) 0.0063(2) 0.0127(2) 0.0031(2)
Cl(2) 0.0197(3) 0.0213(3) 0.0139(3) 0.0002(2) -0.0022(2) 0.0050(2)
N(1) 0.0152(9) 0.0089(9) 0.0124(10) 0.0042(7) 0.0031(7) 0.0001(7)
N(2) 0.0126(9) 0.0145(10) 0.0114(10) -0.0001(7) 0.0020(7) 0.0033(8)
N(3) 0.0149(9) 0.0071(9) 0.0120(10) 0.0060(7) 0.0026(7) -0.0005(7)
C(1) 0.0145(11) 0.0148(12) 0.0141(12) -0.0002(9) 0.0001(9) 0.0061(9)
C(2) 0.0153(11) 0.0167(12) 0.0224(13) 0.0003(9) 0.0044(9) 0.0035(10)
C(3) 0.0186(12) 0.0214(13) 0.0239(14) -0.0003(10) 0.0084(10) 0.0065(11)
C(4) 0.0221(12) 0.0232(14) 0.0166(13) 0.0030(10) 0.0059(10) 0.0047(10)
C(5) 0.0211(12) 0.0138(12) 0.0131(12) 0.0051(9) 0.0049(9) -0.0023(9)
C(6) 0.0174(12) 0.0162(12) 0.0135(12) -0.0046(9) 0.0006(9) 0.0025(9)
C(7) 0.0118(10) 0.0140(11) 0.0120(11) -0.0047(8) -0.0009(8) 0.0009(9)
C(8) 0.0142(11) 0.0126(12) 0.0160(13) -0.0008(9) -0.0003(9) 0.0029(9)
C(9) 0.0142(11) 0.0187(12) 0.0172(13) 0.0008(9) 0.0008(9) 0.0001(10)
C(10) 0.0176(11) 0.0217(13) 0.0128(12) -0.0003(9) 0.0041(9) -0.0017(10)
C(11) 0.0150(11) 0.0228(13) 0.0126(12) -0.0012(9) -0.0010(9) 0.0051(9)
C(12) 0.0102(10) 0.0176(12) 0.0151(12) -0.0024(9) -0.0008(8) 0.0047(9)
C(13) 0.0219(12) 0.0187(13) 0.0144(12) 0.0053(10) -0.0003(9) 0.0025(9)
C(14) 0.0271(14) 0.0242(14) 0.0267(15) 0.0045(11) -0.0060(11) 0.0084(11)
C(15) 0.0256(13) 0.0204(14) 0.0233(14) 0.0040(10) 0.0038(10) 0.0086(10)
C(16) 0.0126(11) 0.0205(13) 0.0144(12) 0.0033(9) 0.0017(9) 0.0055(9)
C(17) 0.0201(12) 0.0188(13) 0.0244(14) 0.0048(10) 0.0021(10) 0.0039(10)
C(18) 0.0153(12) 0.0307(15) 0.0253(15) 0.0039(10) -0.0053(10) 0.0045(11)
C(19) 0.0134(11) 0.0134(11) 0.0135(12) -0.0017(8) 0.0018(8) 0.0023(9)
C(20) 0.0158(11) 0.0184(12) 0.0249(14) 0.0037(9) -0.0007(10) 0.0066(10)
C(21) 0.0158(11) 0.0156(12) 0.0217(13) 0.0001(9) 0.0035(9) 0.0036(10)
C(22) 0.0160(12) 0.0243(14) 0.0195(13) -0.0039(10) 0.0050(10) -0.0017(10)
C(23) 0.0129(11) 0.0238(14) 0.0241(14) 0.0034(10) 0.0008(9) -0.0022(11)
C(24) 0.0158(12) 0.0202(13) 0.0225(13) -0.0032(9) 0.0052(10) -0.0046(10)
C(25) 0.0188(12) 0.0137(12) 0.0243(14) -0.0016(10) 0.0054(10) 0.0019(10)
C(26) 0.0245(13) 0.0343(16) 0.0197(14) -0.0099(12) 0.0039(10) 0.0080(11)
C(27) 0.0192(12) 0.0335(16) 0.0188(14) -0.0079(11) 0.0101(10) -0.0092(11)
C(28) 0.0147(12) 0.0242(14) 0.0390(17) 0.0010(10) 0.0127(11) -0.0154(12)

loop_
_atom_type_symbol
_atom_type_description
_atom_type_scat_dispersion_real
_atom_type_scat_dispersion_imag
_atom_type_scat_source
C C 0.003 0.002
;
International Tables for Crystallography
(1992, Vol. C, Tables 4.2.6.8 and 6.1.1.4)
;
H H 0.000 0.000
;
International Tables for Crystallography
(1992, Vol. C, Table 6.1.1.4)
;
N N 0.006 0.003
;
International Tables for Crystallography
(1992, Vol. C, Tables 4.2.6.8 and 6.1.1.4)
;
Cl Cl 0.148 0.159
;
International Tables for Crystallography
(1992, Vol. C, Tables 4.2.6.8 and 6.1.1.4)
;
V V 0.300 0.529
;
International Tables for Crystallography
(1992, Vol. C, Tables 4.2.6.8 and 6.1.1.4)
;

loop_
_geom_angle_atom_site_label_1
_geom_angle_atom_site_label_2
_geom_angle_atom_site_label_3
_geom_angle
_geom_angle_publ_flag
Cl(1) V(1) Cl(2) 120.53(2) yes
Cl(1) V(1) N(1) 83.85(5) yes
Cl(1) V(1) N(2) 119.71(6) yes
Cl(1) V(1) N(3) 97.19(7) yes
Cl(2) V(1) N(1) 85.53(5) yes
Cl(2) V(1) N(2) 114.68(6) yes
Cl(2) V(1) N(3) 96.36(7) yes
N(1) V(1) N(2) 77.96(8) yes
N(1) V(1) N(3) 176.95(8) yes
N(2) V(1) N(3) 99.05(9) yes
V(1) N(1) C(1) 113.84(16) yes
V(1) N(1) C(5) 127.76(15) yes
C(1) N(1) C(5) 118.4(2) yes
V(1) N(2) C(6) 122.40(15) yes
V(1) N(2) C(7) 126.51(15) yes
C(6) N(2) C(7) 111.07(17) yes
V(1) N(3) C(19) 170.20(16) yes
N(1) C(1) C(2) 121.8(2) yes
N(1) C(1) C(6) 114.2(2) yes
C(2) C(1) C(6) 124.0(2) yes
C(1) C(2) C(3) 119.3(2) yes
C(2) C(3) C(4) 118.8(2) yes
C(3) C(4) C(5) 119.4(2) yes
N(1) C(5) C(4) 122.3(2) yes
N(2) C(6) C(1) 111.37(18) yes
N(2) C(7) C(8) 119.3(2) yes
N(2) C(7) C(12) 118.9(2) yes
C(8) C(7) C(12) 121.8(2) yes
C(7) C(8) C(9) 118.2(2) yes
C(7) C(8) C(13) 122.5(2) yes
C(9) C(8) C(13) 119.3(2) yes
C(8) C(9) C(10) 120.9(2) yes
C(9) C(10) C(11) 119.8(2) yes
C(10) C(11) C(12) 121.4(2) yes
C(7) C(12) C(11) 117.8(2) yes
C(7) C(12) C(16) 121.3(2) yes
C(11) C(12) C(16) 120.9(2) yes
C(8) C(13) C(14) 111.6(2) yes
C(8) C(13) C(15) 112.02(19) yes
C(14) C(13) C(15) 109.7(2) yes
C(12) C(16) C(17) 111.76(19) yes
C(12) C(16) C(18) 110.88(19) yes
C(17) C(16) C(18) 110.2(2) yes
N(3) C(19) C(20) 109.6(2) yes
N(3) C(19) C(21) 107.91(19) yes
N(3) C(19) C(22) 111.04(18) yes
C(20) C(19) C(21) 109.02(18) yes
C(20) C(19) C(22) 109.6(2) yes
C(21) C(19) C(22) 109.6(2) yes
C(19) C(20) C(23) 108.9(2) yes
C(19) C(21) C(25) 109.3(2) yes
C(19) C(22) C(27) 109.45(19) yes
C(20) C(23) C(24) 110.2(2) yes
C(20) C(23) C(28) 109.8(2) yes
C(24) C(23) C(28) 109.1(2) yes
C(23) C(24) C(25) 109.18(19) yes
C(21) C(25) C(24) 109.5(2) yes
C(21) C(25) C(26) 109.5(2) yes
C(24) C(25) C(26) 109.8(2) yes
C(25) C(26) C(27) 109.9(2) yes
C(22) C(27) C(26) 108.9(2) yes
C(22) C(27) C(28) 109.7(2) yes
C(26) C(27) C(28) 109.4(2) yes
C(23) C(28) C(27) 109.6(2) yes
C(1) C(2) H(1) 120.4 no
C(3) C(2) H(1) 120.4 no
C(2) C(3) H(2) 120.6 no
C(4) C(3) H(2) 120.6 no
C(3) C(4) H(3) 120.3 no
C(5) C(4) H(3) 120.3 no
N(1) C(5) H(4) 118.9 no
C(4) C(5) H(4) 118.9 no
N(2) C(6) H(5) 109.0 no
N(2) C(6) H(6) 109.0 no
C(1) C(6) H(5) 109.0 no
C(1) C(6) H(6) 109.0 no
H(5) C(6) H(6) 109.5 no
C(8) C(9) H(7) 119.5 no
C(10) C(9) H(7) 119.5 no
C(9) C(10) H(8) 120.1 no
C(11) C(10) H(8) 120.1 no
C(10) C(11) H(9) 119.3 no
C(12) C(11) H(9) 119.3 no
C(8) C(13) H(10) 107.8 no
C(14) C(13) H(10) 107.8 no
C(15) C(13) H(10) 107.8 no
C(13) C(14) H(11) 109.5 no
C(13) C(14) H(12) 109.5 no
C(13) C(14) H(13) 109.5 no
H(11) C(14) H(12) 109.5 no
H(11) C(14) H(13) 109.5 no
H(12) C(14) H(13) 109.5 no
C(13) C(15) H(14) 109.5 no
C(13) C(15) H(15) 109.5 no
C(13) C(15) H(16) 109.5 no
H(14) C(15) H(15) 109.5 no
H(14) C(15) H(16) 109.5 no
H(15) C(15) H(16) 109.5 no
C(12) C(16) H(17) 108.0 no
C(17) C(16) H(17) 108.0 no
C(18) C(16) H(17) 108.0 no
C(16) C(17) H(18) 109.5 no
C(16) C(17) H(19) 109.5 no
C(16) C(17) H(20) 109.5 no
H(18) C(17) H(19) 109.5 no
H(18) C(17) H(20) 109.5 no
H(19) C(17) H(20) 109.5 no
C(16) C(18) H(21) 109.5 no
C(16) C(18) H(22) 109.5 no
C(16) C(18) H(23) 109.5 no
H(21) C(18) H(22) 109.5 no
H(21) C(18) H(23) 109.5 no
H(22) C(18) H(23) 109.5 no
C(19) C(20) H(24) 109.6 no
C(19) C(20) H(25) 109.6 no
C(23) C(20) H(24) 109.6 no
C(23) C(20) H(25) 109.6 no
H(24) C(20) H(25) 109.5 no
C(19) C(21) H(26) 109.5 no
C(19) C(21) H(27) 109.5 no
C(25) C(21) H(26) 109.5 no
C(25) C(21) H(27) 109.5 no
H(26) C(21) H(27) 109.5 no
C(19) C(22) H(28) 109.5 no
C(19) C(22) H(29) 109.5 no
C(27) C(22) H(28) 109.5 no
C(27) C(22) H(29) 109.5 no
H(28) C(22) H(29) 109.5 no
C(20) C(23) H(30) 109.2 no
C(24) C(23) H(30) 109.2 no
C(28) C(23) H(30) 109.2 no
C(23) C(24) H(31) 109.5 no
C(23) C(24) H(32) 109.5 no
C(25) C(24) H(31) 109.5 no
C(25) C(24) H(32) 109.5 no
H(31) C(24) H(32) 109.5 no
C(21) C(25) H(33) 109.3 no
C(24) C(25) H(33) 109.4 no
C(26) C(25) H(33) 109.4 no
C(25) C(26) H(34) 109.4 no
C(25) C(26) H(35) 109.4 no
C(27) C(26) H(34) 109.4 no
C(27) C(26) H(35) 109.4 no
H(34) C(26) H(35) 109.5 no
C(22) C(27) H(36) 109.6 no
C(26) C(27) H(36) 109.6 no
C(28) C(27) H(36) 109.6 no
C(23) C(28) H(37) 109.4 no
C(23) C(28) H(38) 109.4 no
C(27) C(28) H(37) 109.4 no
C(27) C(28) H(38) 109.4 no
H(37) C(28) H(38) 109.5 no

loop_
_geom_bond_atom_site_label_1
_geom_bond_atom_site_label_2
_geom_bond_distance
_geom_bond_publ_flag
V(1) Cl(1) 2.2743(6) yes
V(1) Cl(2) 2.2680(6) yes
V(1) N(1) 2.225(2) yes
V(1) N(2) 1.8607(18) yes
V(1) N(3) 1.654(2) yes
N(1) C(1) 1.337(2) yes
N(1) C(5) 1.358(3) yes
N(2) C(6) 1.474(3) yes
N(2) C(7) 1.439(3) yes
N(3) C(19) 1.445(3) yes
C(1) C(2) 1.404(3) yes
C(1) C(6) 1.496(3) yes
C(2) C(3) 1.374(3) yes
C(3) C(4) 1.386(3) yes
C(4) C(5) 1.376(3) yes
C(7) C(8) 1.403(3) yes
C(7) C(12) 1.409(3) yes
C(8) C(9) 1.392(3) yes
C(8) C(13) 1.524(3) yes
C(9) C(10) 1.394(3) yes
C(10) C(11) 1.388(3) yes
C(11) C(12) 1.392(3) yes
C(12) C(16) 1.526(3) yes
C(13) C(14) 1.539(3) yes
C(13) C(15) 1.527(3) yes
C(16) C(17) 1.528(3) yes
C(16) C(18) 1.538(3) yes
C(19) C(20) 1.550(3) yes
C(19) C(21) 1.540(3) yes
C(19) C(22) 1.533(3) yes
C(20) C(23) 1.534(3) yes
C(21) C(25) 1.544(3) yes
C(22) C(27) 1.550(3) yes
C(23) C(24) 1.537(3) yes
C(23) C(28) 1.538(4) yes
C(24) C(25) 1.525(3) yes
C(25) C(26) 1.531(3) yes
C(26) C(27) 1.529(4) yes
C(27) C(28) 1.525(3) yes
C(2) H(1) 1.010 no
C(3) H(2) 0.990 no
C(4) H(3) 0.990 no
C(5) H(4) 0.990 no
C(6) H(5) 0.960 no
C(6) H(6) 0.960 no
C(9) H(7) 1.000 no
C(10) H(8) 0.970 no
C(11) H(9) 0.960 no
C(13) H(10) 0.990 no
C(14) H(11) 0.990 no
C(14) H(12) 0.990 no
C(14) H(13) 0.990 no
C(15) H(14) 0.960 no
C(15) H(15) 0.960 no
C(15) H(16) 0.960 no
C(16) H(17) 1.010 no
C(17) H(18) 0.960 no
C(17) H(19) 0.960 no
C(17) H(20) 0.960 no
C(18) H(21) 0.980 no
C(18) H(22) 0.980 no
C(18) H(23) 0.980 no
C(20) H(24) 1.020 no
C(20) H(25) 1.020 no
C(21) H(26) 0.970 no
C(21) H(27) 0.970 no
C(22) H(28) 0.960 no
C(22) H(29) 0.960 no
C(23) H(30) 1.040 no
C(24) H(31) 0.990 no
C(24) H(32) 0.990 no
C(25) H(33) 1.050 no
C(26) H(34) 0.980 no
C(26) H(35) 0.980 no
C(27) H(36) 0.960 no
C(28) H(37) 1.020 no
C(28) H(38) 1.020 no

loop_
_geom_contact_atom_site_label_1
_geom_contact_atom_site_label_2
_geom_contact_distance
_geom_contact_site_symmetry_2
V(1) C(1) 3.023(2) .
V(1) C(5) 3.239(2) .
V(1) C(6) 2.928(2) .
V(1) C(7) 2.953(2) .
V(1) C(19) 3.087(2) .
Cl(1) N(1) 3.006(2) .
Cl(1) N(2) 3.582(2) .
Cl(1) N(3) 2.975(2) .
Cl(1) C(5) 3.366(2) .
Cl(2) N(1) 3.0506(19) .
Cl(2) N(2) 3.4829(19) .
Cl(2) N(3) 2.952(2) .
Cl(2) C(5) 3.561(2) .
N(1) Cl(1) 3.006(2) .
N(1) Cl(2) 3.0506(19) .
N(1) N(2) 2.585(2) .
N(1) C(2) 2.395(3) .
N(1) C(3) 2.782(3) .
N(1) C(4) 2.394(3) .
N(1) C(6) 2.380(3) .
N(2) Cl(1) 3.582(2) .
N(2) Cl(2) 3.4829(19) .
N(2) N(1) 2.585(2) .
N(2) N(3) 2.677(2) .
N(2) C(1) 2.453(3) .
N(2) C(8) 2.452(3) .
N(2) C(12) 2.452(3) .
N(2) C(13) 2.925(3) .
N(2) C(16) 2.897(3) .
N(3) Cl(1) 2.975(2) .
N(3) Cl(2) 2.952(2) .
N(3) N(2) 2.677(2) .
N(3) C(7) 3.015(2) .
N(3) C(20) 2.448(3) .
N(3) C(21) 2.413(3) .
N(3) C(22) 2.455(3) .
C(1) V(1) 3.023(2) .
C(1) N(2) 2.453(3) .
C(1) C(3) 2.397(3) .
C(1) C(4) 2.729(3) .
C(1) C(5) 2.314(3) .
C(2) N(1) 2.395(3) .
C(2) C(4) 2.376(3) .
C(2) C(5) 2.723(3) .
C(2) C(6) 2.560(3) .
C(3) N(1) 2.782(3) .
C(3) C(1) 2.397(3) .
C(3) C(5) 2.384(3) .
C(4) N(1) 2.394(3) .
C(4) C(1) 2.729(3) .
C(4) C(2) 2.376(3) .
C(5) V(1) 3.239(2) .
C(5) Cl(1) 3.366(2) .
C(5) Cl(2) 3.561(2) .
C(5) C(1) 2.314(3) .
C(5) C(2) 2.723(3) .
C(5) C(3) 2.384(3) .
C(6) V(1) 2.928(2) .
C(6) N(1) 2.380(3) .
C(6) C(2) 2.560(3) .
C(6) C(7) 2.401(3) .
C(6) C(8) 3.204(3) .
C(6) C(12) 3.244(3) .
C(6) C(13) 3.451(3) .
C(6) C(16) 3.493(3) .
C(7) V(1) 2.953(2) .
C(7) N(3) 3.015(2) .
C(7) C(6) 2.401(3) .
C(7) C(9) 2.399(3) .
C(7) C(10) 2.773(3) .
C(7) C(11) 2.398(3) .
C(7) C(13) 2.567(3) .
C(7) C(15) 3.600(3) .
C(7) C(16) 2.559(3) .
C(7) C(17) 3.487(3) .
C(8) N(2) 2.452(3) .
C(8) C(6) 3.204(3) .
C(8) C(10) 2.424(3) .
C(8) C(11) 2.799(3) .
C(8) C(12) 2.458(3) .
C(8) C(14) 2.533(3) .
C(8) C(15) 2.530(3) .
C(9) C(7) 2.399(3) .
C(9) C(10) 3.477(3) 2_755
C(9) C(11) 2.406(3) .
C(9) C(12) 2.805(3) .
C(9) C(13) 2.518(3) .
C(9) C(14) 3.065(3) .
C(9) C(15) 3.120(4) .
C(10) C(7) 2.773(3) .
C(10) C(8) 2.424(3) .
C(10) C(9) 3.477(3) 2_755
C(10) C(12) 2.424(3) .
C(11) C(7) 2.398(3) .
C(11) C(8) 2.799(3) .
C(11) C(9) 2.406(3) .
C(11) C(16) 2.539(3) .
C(11) C(17) 3.259(3) .
C(11) C(18) 2.975(3) .
C(12) N(2) 2.452(3) .
C(12) C(6) 3.244(3) .
C(12) C(8) 2.458(3) .
C(12) C(9) 2.805(3) .
C(12) C(10) 2.424(3) .
C(12) C(17) 2.529(3) .
C(12) C(18) 2.523(3) .
C(13) N(2) 2.925(3) .
C(13) C(6) 3.451(3) .
C(13) C(7) 2.567(3) .
C(13) C(9) 2.518(3) .
C(14) C(8) 2.533(3) .
C(14) C(9) 3.065(3) .
C(14) C(15) 2.507(3) .
C(15) C(7) 3.600(3) .
C(15) C(8) 2.530(3) .
C(15) C(9) 3.120(4) .
C(15) C(14) 2.507(3) .
C(15) C(21) 3.594(3) 1_545
C(16) N(2) 2.897(3) .
C(16) C(6) 3.493(3) .
C(16) C(7) 2.559(3) .
C(16) C(11) 2.539(3) .
C(17) C(7) 3.487(3) .
C(17) C(11) 3.259(3) .
C(17) C(12) 2.529(3) .
C(17) C(18) 2.514(3) .
C(18) C(11) 2.975(3) .
C(18) C(12) 2.523(3) .
C(18) C(17) 2.514(3) .
C(19) V(1) 3.087(2) .
C(19) C(23) 2.509(3) .
C(19) C(24) 2.950(3) .
C(19) C(25) 2.515(3) .
C(19) C(26) 2.939(4) .
C(19) C(27) 2.517(3) .
C(19) C(28) 2.944(3) .
C(20) N(3) 2.448(3) .
C(20) C(21) 2.516(3) .
C(20) C(22) 2.520(3) .
C(20) C(24) 2.518(3) .
C(20) C(25) 2.947(4) .
C(20) C(26) 3.549(4) .
C(20) C(27) 2.951(4) .
C(20) C(28) 2.513(4) .
C(21) N(3) 2.413(3) .
C(21) C(15) 3.594(3) 1_565
C(21) C(20) 2.516(3) .
C(21) C(22) 2.512(3) .
C(21) C(23) 2.934(3) .
C(21) C(24) 2.506(3) .
C(21) C(26) 2.511(4) .
C(21) C(27) 2.951(3) .
C(21) C(28) 3.545(3) .
C(22) N(3) 2.455(3) .
C(22) C(20) 2.520(3) .
C(22) C(21) 2.512(3) .
C(22) C(23) 2.943(3) .
C(22) C(24) 3.552(3) .
C(22) C(25) 2.942(3) .
C(22) C(26) 2.505(4) .
C(22) C(28) 2.514(3) .
C(23) C(19) 2.509(3) .
C(23) C(21) 2.934(3) .
C(23) C(22) 2.943(3) .
C(23) C(25) 2.495(3) .
C(23) C(26) 2.929(4) .
C(23) C(27) 2.503(3) .
C(24) C(19) 2.950(3) .
C(24) C(20) 2.518(3) .
C(24) C(21) 2.506(3) .
C(24) C(22) 3.552(3) .
C(24) C(26) 2.499(3) .
C(24) C(27) 2.938(3) .
C(24) C(28) 2.506(3) .
C(25) C(19) 2.515(3) .
C(25) C(20) 2.947(4) .
C(25) C(22) 2.942(3) .
C(25) C(23) 2.495(3) .
C(25) C(27) 2.505(3) .
C(25) C(28) 2.927(3) .
C(26) C(19) 2.939(4) .
C(26) C(20) 3.549(4) .
C(26) C(21) 2.511(4) .
C(26) C(22) 2.505(4) .
C(26) C(23) 2.929(4) .
C(26) C(24) 2.499(3) .
C(26) C(28) 2.493(4) .
C(27) C(19) 2.517(3) .
C(27) C(20) 2.951(4) .
C(27) C(21) 2.951(3) .
C(27) C(23) 2.503(3) .
C(27) C(24) 2.938(3) .
C(27) C(25) 2.505(3) .
C(28) C(19) 2.944(3) .
C(28) C(20) 2.513(4) .
C(28) C(21) 3.545(3) .
C(28) C(22) 2.514(3) .
C(28) C(24) 2.506(3) .
C(28) C(25) 2.927(3) .
C(28) C(26) 2.493(4) .
V(1) H(4) 3.319 .
V(1) H(5) 3.559 .
V(1) H(6) 3.505 .
V(1) H(10) 3.197 .
V(1) H(17) 3.321 .
V(1) H(18) 3.321 .
V(1) H(31) 3.559 2_766
Cl(1) H(3) 3.075 2_666
Cl(1) H(4) 3.097 .
Cl(1) H(4) 3.211 2_666
Cl(1) H(17) 3.521 .
Cl(1) H(18) 3.047 .
Cl(1) H(26) 3.414 .
Cl(1) H(27) 3.443 .
Cl(1) H(30) 3.348 1_455
Cl(1) H(31) 3.332 2_766
Cl(1) H(32) 3.550 1_455
Cl(2) H(1) 3.484 2_656
Cl(2) H(2) 2.887 2_656
Cl(2) H(4) 3.438 .
Cl(2) H(10) 3.177 .
Cl(2) H(11) 2.736 2_756
Cl(2) H(24) 3.343 .
Cl(2) H(27) 3.539 2_766
Cl(2) H(31) 2.930 2_766
Cl(2) H(33) 3.376 2_766
N(1) H(1) 3.300 .
N(1) H(3) 3.282 .
N(1) H(4) 2.030 .
N(1) H(5) 3.001 .
N(1) H(6) 2.992 .
N(1) H(30) 2.951 1_455
N(2) H(5) 2.004 .
N(2) H(6) 2.004 .
N(2) H(10) 2.426 .
N(2) H(17) 2.420 .
N(2) H(18) 3.410 .
N(3) H(10) 3.548 .
N(3) H(13) 3.358 .
N(3) H(18) 2.884 .
N(3) H(24) 2.653 .
N(3) H(25) 2.685 .
N(3) H(26) 2.612 .
N(3) H(27) 2.602 .
N(3) H(28) 2.659 .
N(3) H(29) 2.648 .
C(1) H(1) 2.103 .
C(1) H(2) 3.300 .
C(1) H(4) 3.206 .
C(1) H(5) 2.023 .
C(1) H(6) 2.023 .
C(1) H(17) 3.551 .
C(1) H(30) 3.186 1_455
C(1) H(38) 3.420 1_455
C(2) H(2) 2.063 .
C(2) H(3) 3.276 .
C(2) H(5) 2.790 .
C(2) H(6) 2.808 .
C(2) H(11) 3.599 1_455
C(2) H(13) 3.468 1_455
C(2) H(25) 3.233 1_455
C(2) H(30) 3.372 1_455
C(2) H(38) 3.538 1_455
C(3) H(1) 2.077 .
C(3) H(3) 2.070 .
C(3) H(4) 3.274 .
C(3) H(10) 3.453 2_656
C(3) H(25) 3.041 1_455
C(3) H(30) 3.292 1_455
C(4) H(1) 3.296 .
C(4) H(2) 2.073 .
C(4) H(4) 2.046 .
C(4) H(6) 3.379 2_656
C(4) H(15) 3.296 2_656
C(4) H(16) 3.558 2_656
C(4) H(30) 3.012 1_455
C(5) H(2) 3.284 .
C(5) H(3) 2.061 .
C(5) H(30) 2.828 1_455
C(5) H(31) 3.353 2_766
C(5) H(32) 3.297 2_766
C(6) H(1) 2.775 .
C(6) H(10) 2.901 .
C(6) H(16) 3.446 .
C(6) H(17) 2.810 .
C(6) H(38) 3.548 1_455
C(7) H(5) 2.569 .
C(7) H(6) 2.610 .
C(7) H(7) 3.307 .
C(7) H(9) 3.269 .
C(7) H(10) 2.591 .
C(7) H(13) 3.557 .
C(7) H(16) 3.470 .
C(7) H(17) 2.599 .
C(7) H(18) 3.349 .
C(7) H(22) 3.125 2_655
C(7) H(28) 3.217 .
C(7) H(29) 3.403 .
C(8) H(5) 3.523 .
C(8) H(6) 2.984 .
C(8) H(7) 2.076 .
C(8) H(8) 3.298 .
C(8) H(10) 2.055 .
C(8) H(11) 3.379 .
C(8) H(12) 2.768 .
C(8) H(13) 2.696 .
C(8) H(14) 2.774 .
C(8) H(15) 3.347 .
C(8) H(16) 2.664 .
C(8) H(22) 2.945 2_655
C(8) H(28) 3.071 .
C(9) H(7) 3.403 2_755
C(9) H(8) 2.059 .
C(9) H(8) 3.064 2_755
C(9) H(9) 3.270 .
C(9) H(10) 3.307 .
C(9) H(12) 2.824 .
C(9) H(13) 3.270 .
C(9) H(14) 2.912 .
C(9) H(16) 3.309 .
C(9) H(22) 2.887 2_655
C(9) H(23) 3.546 2_655
C(9) H(28) 3.159 .
C(9) H(28) 3.593 2_755
C(9) H(36) 3.305 2_755
C(10) H(5) 3.510 2_655
C(10) H(7) 2.078 .
C(10) H(7) 2.979 2_755
C(10) H(9) 2.038 .
C(10) H(12) 3.210 2_755
C(10) H(22) 3.033 2_655
C(10) H(28) 3.399 .
C(10) H(28) 3.456 2_755
C(10) H(38) 3.212 2_755
C(11) H(5) 3.283 2_655
C(11) H(7) 3.307 .
C(11) H(8) 2.054 .
C(11) H(17) 3.326 .
C(11) H(19) 2.995 .
C(11) H(21) 2.757 .
C(11) H(22) 3.079 .
C(11) H(22) 3.216 2_655
C(11) H(28) 3.538 .
C(11) H(29) 3.289 .
C(12) H(5) 3.006 .
C(12) H(8) 3.296 .
C(12) H(9) 2.041 .
C(12) H(17) 2.073 .
C(12) H(18) 2.741 .
C(12) H(19) 2.691 .
C(12) H(20) 3.349 .
C(12) H(21) 2.760 .
C(12) H(22) 2.671 .
C(12) H(22) 3.267 2_655
C(12) H(23) 3.362 .
C(12) H(28) 3.479 .
C(12) H(29) 3.128 .
C(13) H(2) 3.559 2_656
C(13) H(6) 2.957 .
C(13) H(7) 2.671 .
C(13) H(11) 2.089 .
C(13) H(12) 2.089 .
C(13) H(13) 2.089 .
C(13) H(14) 2.057 .
C(13) H(15) 2.057 .
C(13) H(16) 2.057 .
C(14) H(1) 3.180 1_655
C(14) H(7) 2.887 .
C(14) H(8) 3.102 2_755
C(14) H(10) 2.069 .
C(14) H(14) 2.661 .
C(14) H(15) 2.709 .
C(14) H(16) 3.337 .
C(14) H(25) 3.123 .
C(14) H(28) 3.465 .
C(14) H(33) 3.123 1_545
C(15) H(3) 2.960 2_656
C(15) H(6) 3.158 .
C(15) H(7) 2.984 .
C(15) H(10) 2.058 .
C(15) H(11) 2.699 .
C(15) H(12) 2.698 .
C(15) H(13) 3.362 .
C(15) H(21) 3.456 2_655
C(15) H(22) 3.512 2_655
C(15) H(23) 3.375 2_655
C(15) H(26) 2.943 1_545
C(15) H(27) 3.599 1_545
C(15) H(33) 3.307 1_545
C(16) H(5) 3.045 .
C(16) H(9) 2.687 .
C(16) H(18) 2.058 .
C(16) H(19) 2.058 .
C(16) H(20) 2.058 .
C(16) H(21) 2.081 .
C(16) H(22) 2.081 .
C(16) H(23) 2.081 .
C(16) H(37) 3.023 1_455
C(17) H(9) 3.211 .
C(17) H(17) 2.075 .
C(17) H(20) 3.343 2_665
C(17) H(21) 2.689 .
C(17) H(22) 3.359 .
C(17) H(23) 2.717 .
C(17) H(23) 3.489 2_665
C(17) H(26) 3.392 .
C(17) H(29) 3.017 .
C(17) H(35) 3.309 2_765
C(17) H(37) 3.408 1_455
C(18) H(9) 2.730 .
C(18) H(16) 2.910 2_655
C(18) H(17) 2.084 .
C(18) H(18) 3.339 .
C(18) H(19) 2.748 .
C(18) H(20) 2.642 .
C(18) H(20) 3.445 2_665
C(18) H(36) 3.589 1_455
C(18) H(37) 3.191 1_455
C(18) H(38) 3.596 1_455
C(19) H(13) 3.473 .
C(19) H(18) 3.309 .
C(19) H(24) 2.123 .
C(19) H(25) 2.123 .
C(19) H(26) 2.076 .
C(19) H(27) 2.076 .
C(19) H(28) 2.062 .
C(19) H(29) 2.062 .
C(19) H(30) 3.414 .
C(19) H(31) 3.273 .
C(19) H(33) 3.425 .
C(19) H(34) 3.246 .
C(19) H(36) 3.346 .
C(19) H(38) 3.280 .
C(20) H(13) 3.087 .
C(20) H(26) 3.358 .
C(20) H(27) 2.691 .
C(20) H(28) 2.698 .
C(20) H(29) 3.351 .
C(20) H(30) 2.118 .
C(20) H(31) 2.707 .
C(20) H(32) 3.373 .
C(20) H(37) 3.395 .
C(20) H(38) 2.710 .
C(21) H(14) 3.213 1_565
C(21) H(15) 3.078 1_565
C(21) H(18) 3.292 .
C(21) H(24) 2.716 .
C(21) H(25) 3.402 .
C(21) H(28) 3.342 .
C(21) H(29) 2.689 .
C(21) H(31) 2.692 .
C(21) H(32) 3.366 .
C(21) H(33) 2.136 .
C(21) H(34) 2.689 .
C(21) H(35) 3.359 .
C(22) H(7) 3.471 2_755
C(22) H(8) 3.571 2_755
C(22) H(13) 3.479 .
C(22) H(18) 3.291 .
C(22) H(24) 3.403 .
C(22) H(25) 2.722 .
C(22) H(26) 2.697 .
C(22) H(27) 3.350 .
C(22) H(34) 2.680 .
C(22) H(35) 3.357 .
C(22) H(36) 2.079 .
C(22) H(37) 3.399 .
C(22) H(38) 2.713 .
C(23) H(24) 2.108 .
C(23) H(25) 2.108 .
C(23) H(27) 3.241 .
C(23) H(28) 3.256 .
C(23) H(31) 2.088 .
C(23) H(32) 2.088 .
C(23) H(33) 3.409 .
C(23) H(35) 3.254 .
C(23) H(36) 3.335 .
C(23) H(37) 2.109 .
C(23) H(38) 2.109 .
C(24) H(4) 2.861 2_766
C(24) H(24) 2.720 .
C(24) H(25) 3.401 .
C(24) H(26) 3.344 .
C(24) H(27) 2.685 .
C(24) H(30) 2.121 .
C(24) H(33) 2.118 .
C(24) H(34) 3.345 .
C(24) H(35) 2.688 .
C(24) H(37) 2.701 .
C(24) H(38) 3.391 .
C(25) H(14) 3.363 1_565
C(25) H(15) 3.588 1_565
C(25) H(24) 3.286 .
C(25) H(26) 2.080 .
C(25) H(27) 2.080 .
C(25) H(29) 3.249 .
C(25) H(30) 3.396 .
C(25) H(31) 2.077 .
C(25) H(32) 2.077 .
C(25) H(34) 2.073 .
C(25) H(35) 2.073 .
C(25) H(36) 3.335 .
C(25) H(37) 3.260 .
C(26) H(19) 3.214 2_765
C(26) H(26) 2.697 .
C(26) H(27) 3.349 .
C(26) H(28) 3.336 .
C(26) H(29) 2.682 .
C(26) H(31) 3.357 .
C(26) H(32) 2.689 .
C(26) H(33) 2.124 .
C(26) H(34) 3.326 2_765
C(26) H(36) 2.060 .
C(26) H(37) 2.694 .
C(26) H(38) 3.378 .
C(27) H(7) 3.383 2_755
C(27) H(23) 3.370 1_655
C(27) H(25) 3.286 .
C(27) H(26) 3.270 .
C(27) H(28) 2.077 .
C(27) H(29) 2.077 .
C(27) H(30) 3.402 .
C(27) H(32) 3.256 .
C(27) H(33) 3.414 .
C(27) H(34) 2.072 .
C(27) H(34) 3.525 2_765
C(27) H(35) 2.072 .
C(27) H(37) 2.098 .
C(27) H(38) 2.098 .
C(28) H(8) 3.562 2_755
C(28) H(17) 3.021 1_655
C(28) H(23) 3.197 1_655
C(28) H(24) 3.398 .
C(28) H(25) 2.714 .
C(28) H(28) 2.698 .
C(28) H(29) 3.341 .
C(28) H(30) 2.121 .
C(28) H(31) 3.365 .
C(28) H(32) 2.691 .
C(28) H(34) 3.341 .
C(28) H(35) 2.683 .
C(28) H(36) 2.057 .
H(1) Cl(2) 3.484 2_656
H(1) N(1) 3.300 .
H(1) C(1) 2.103 .
H(1) C(3) 2.077 .
H(1) C(4) 3.296 .
H(1) C(6) 2.775 .
H(1) C(14) 3.180 1_455
H(1) H(2) 2.389 .
H(1) H(5) 2.799 .
H(1) H(6) 2.813 .
H(1) H(9) 3.540 2_655
H(1) H(11) 2.928 1_455
H(1) H(12) 3.070 1_455
H(1) H(13) 3.000 1_455
H(1) H(25) 3.402 1_455
H(2) Cl(2) 2.887 2_656
H(2) C(1) 3.300 .
H(2) C(2) 2.063 .
H(2) C(4) 2.073 .
H(2) C(5) 3.284 .
H(2) C(13) 3.559 2_656
H(2) H(1) 2.389 .
H(2) H(3) 2.389 .
H(2) H(6) 3.517 2_656
H(2) H(10) 2.738 2_656
H(2) H(11) 3.079 1_455
H(2) H(13) 3.300 1_455
H(2) H(15) 3.240 2_656
H(2) H(25) 3.073 1_455
H(3) Cl(1) 3.075 2_666
H(3) N(1) 3.282 .
H(3) C(2) 3.276 .
H(3) C(3) 2.070 .
H(3) C(5) 2.061 .
H(3) C(15) 2.960 2_656
H(3) H(2) 2.389 .
H(3) H(4) 2.353 .
H(3) H(6) 3.107 2_656
H(3) H(10) 3.294 2_656
H(3) H(15) 2.448 2_656
H(3) H(16) 2.679 2_656
H(3) H(30) 3.504 1_455
H(4) V(1) 3.319 .
H(4) Cl(1) 3.097 .
H(4) Cl(1) 3.211 2_666
H(4) Cl(2) 3.438 .
H(4) N(1) 2.030 .
H(4) C(1) 3.206 .
H(4) C(3) 3.274 .
H(4) C(4) 2.046 .
H(4) C(24) 2.861 2_766
H(4) H(3) 2.353 .
H(4) H(30) 3.231 1_455
H(4) H(30) 3.509 2_766
H(4) H(31) 2.490 2_766
H(4) H(32) 2.384 2_766
H(5) V(1) 3.559 .
H(5) N(1) 3.001 .
H(5) N(2) 2.004 .
H(5) C(1) 2.023 .
H(5) C(2) 2.790 .
H(5) C(7) 2.569 .
H(5) C(8) 3.523 .
H(5) C(10) 3.510 2_655
H(5) C(11) 3.283 2_655
H(5) C(12) 3.006 .
H(5) C(16) 3.045 .
H(5) H(1) 2.799 .
H(5) H(6) 1.568 .
H(5) H(8) 3.394 2_655
H(5) H(9) 2.986 2_655
H(5) H(17) 2.377 .
H(5) H(21) 3.476 2_655
H(5) H(22) 3.237 .
H(5) H(22) 3.371 2_655
H(5) H(38) 2.884 1_455
H(6) V(1) 3.505 .
H(6) N(1) 2.992 .
H(6) N(2) 2.004 .
H(6) C(1) 2.023 .
H(6) C(2) 2.808 .
H(6) C(4) 3.379 2_656
H(6) C(7) 2.610 .
H(6) C(8) 2.984 .
H(6) C(13) 2.957 .
H(6) C(15) 3.158 .
H(6) H(1) 2.813 .
H(6) H(2) 3.517 2_656
H(6) H(3) 3.107 2_656
H(6) H(5) 1.568 .
H(6) H(9) 3.450 2_655
H(6) H(10) 2.477 .
H(6) H(15) 3.549 .
H(6) H(16) 2.576 .
H(6) H(21) 3.107 2_655
H(6) H(22) 3.321 2_655
H(7) C(7) 3.307 .
H(7) C(8) 2.076 .
H(7) C(9) 3.403 2_755
H(7) C(10) 2.078 .
H(7) C(10) 2.979 2_755
H(7) C(11) 3.307 .
H(7) C(13) 2.671 .
H(7) C(14) 2.887 .
H(7) C(15) 2.984 .
H(7) C(22) 3.471 2_755
H(7) C(27) 3.383 2_755
H(7) H(7) 3.427 2_755
H(7) H(8) 2.374 .
H(7) H(8) 2.675 2_755
H(7) H(12) 2.352 .
H(7) H(13) 3.269 .
H(7) H(14) 2.500 .
H(7) H(16) 3.356 .
H(7) H(22) 3.360 2_655
H(7) H(23) 3.572 2_655
H(7) H(28) 2.997 2_755
H(7) H(29) 3.539 2_755
H(7) H(36) 2.659 2_755
H(7) H(38) 3.597 2_755
H(8) C(8) 3.298 .
H(8) C(9) 2.059 .
H(8) C(9) 3.064 2_755
H(8) C(11) 2.054 .
H(8) C(12) 3.296 .
H(8) C(14) 3.102 2_755
H(8) C(22) 3.571 2_755
H(8) C(28) 3.562 2_755
H(8) H(5) 3.394 2_655
H(8) H(7) 2.374 .
H(8) H(7) 2.675 2_755
H(8) H(9) 2.344 .
H(8) H(12) 2.469 2_755
H(8) H(13) 2.882 2_755
H(8) H(22) 3.555 2_655
H(8) H(28) 2.736 2_755
H(8) H(36) 3.509 2_755
H(8) H(38) 2.672 2_755
H(9) C(7) 3.269 .
H(9) C(9) 3.270 .
H(9) C(10) 2.038 .
H(9) C(12) 2.041 .
H(9) C(16) 2.687 .
H(9) C(17) 3.211 .
H(9) C(18) 2.730 .
H(9) H(1) 3.540 2_655
H(9) H(5) 2.986 2_655
H(9) H(6) 3.450 2_655
H(9) H(8) 2.344 .
H(9) H(12) 3.324 2_755
H(9) H(19) 2.754 .
H(9) H(21) 2.214 .
H(9) H(22) 2.965 .
H(9) H(35) 3.349 2_765
H(10) V(1) 3.197 .
H(10) Cl(2) 3.177 .
H(10) N(2) 2.426 .
H(10) N(3) 3.548 .
H(10) C(3) 3.453 2_656
H(10) C(6) 2.901 .
H(10) C(7) 2.591 .
H(10) C(8) 2.055 .
H(10) C(9) 3.307 .
H(10) C(14) 2.069 .
H(10) C(15) 2.058 .
H(10) H(2) 2.738 2_656
H(10) H(3) 3.294 2_656
H(10) H(6) 2.477 .
H(10) H(11) 2.349 .
H(10) H(12) 2.869 .
H(10) H(13) 2.382 .
H(10) H(14) 2.833 .
H(10) H(15) 2.307 .
H(10) H(16) 2.374 .
H(11) Cl(2) 2.736 2_756
H(11) C(2) 3.599 1_655
H(11) C(8) 3.379 .
H(11) C(13) 2.089 .
H(11) C(15) 2.699 .
H(11) H(1) 2.928 1_655
H(11) H(2) 3.079 1_655
H(11) H(10) 2.349 .
H(11) H(12) 1.617 .
H(11) H(13) 1.617 .
H(11) H(14) 2.938 .
H(11) H(15) 2.537 .
H(11) H(16) 3.585 .
H(11) H(25) 3.443 .
H(11) H(33) 2.790 1_545
H(12) C(8) 2.768 .
H(12) C(9) 2.824 .
H(12) C(10) 3.210 2_755
H(12) C(13) 2.089 .
H(12) C(15) 2.698 .
H(12) H(1) 3.070 1_655
H(12) H(7) 2.352 .
H(12) H(8) 2.469 2_755
H(12) H(9) 3.324 2_755
H(12) H(10) 2.869 .
H(12) H(11) 1.617 .
H(12) H(13) 1.617 .
H(12) H(14) 2.484 .
H(12) H(15) 3.007 .
H(12) H(16) 3.561 .
H(12) H(28) 3.600 .
H(12) H(33) 2.640 1_545
H(13) N(3) 3.358 .
H(13) C(2) 3.468 1_655
H(13) C(7) 3.557 .
H(13) C(8) 2.696 .
H(13) C(9) 3.270 .
H(13) C(13) 2.089 .
H(13) C(15) 3.362 .
H(13) C(19) 3.473 .
H(13) C(20) 3.087 .
H(13) C(22) 3.479 .
H(13) H(1) 3.000 1_655
H(13) H(2) 3.300 1_655
H(13) H(7) 3.269 .
H(13) H(8) 2.882 2_755
H(13) H(10) 2.382 .
H(13) H(11) 1.617 .
H(13) H(12) 1.617 .
H(13) H(14) 3.569 .
H(13) H(25) 2.151 .
H(13) H(28) 2.724 .
H(13) H(38) 3.460 .
H(14) C(8) 2.774 .
H(14) C(9) 2.912 .
H(14) C(13) 2.057 .
H(14) C(14) 2.661 .
H(14) C(21) 3.213 1_545
H(14) C(25) 3.363 1_545
H(14) H(7) 2.500 .
H(14) H(10) 2.833 .
H(14) H(11) 2.938 .
H(14) H(12) 2.484 .
H(14) H(13) 3.569 .
H(14) H(15) 1.568 .
H(14) H(16) 1.568 .
H(14) H(22) 3.527 2_655
H(14) H(23) 3.107 2_655
H(14) H(26) 2.512 1_545
H(14) H(27) 3.466 1_545
H(14) H(33) 2.817 1_545
H(14) H(34) 3.176 1_545
H(14) H(36) 3.165 2_755
H(15) C(4) 3.296 2_656
H(15) C(8) 3.347 .
H(15) C(13) 2.057 .
H(15) C(14) 2.709 .
H(15) C(21) 3.078 1_545
H(15) C(25) 3.588 1_545
H(15) H(2) 3.240 2_656
H(15) H(3) 2.448 2_656
H(15) H(6) 3.549 .
H(15) H(10) 2.307 .
H(15) H(11) 2.537 .
H(15) H(12) 3.007 .
H(15) H(14) 1.568 .
H(15) H(16) 1.568 .
H(15) H(26) 2.578 1_545
H(15) H(27) 2.870 1_545
H(15) H(33) 3.047 1_545
H(16) C(4) 3.558 2_656
H(16) C(6) 3.446 .
H(16) C(7) 3.470 .
H(16) C(8) 2.664 .
H(16) C(9) 3.309 .
H(16) C(13) 2.057 .
H(16) C(14) 3.337 .
H(16) C(18) 2.910 2_655
H(16) H(3) 2.679 2_656
H(16) H(6) 2.576 .
H(16) H(7) 3.356 .
H(16) H(10) 2.374 .
H(16) H(11) 3.585 .
H(16) H(12) 3.561 .
H(16) H(14) 1.568 .
H(16) H(15) 1.568 .
H(16) H(21) 2.569 2_655
H(16) H(22) 2.884 2_655
H(16) H(23) 2.786 2_655
H(16) H(26) 3.355 1_545
H(17) V(1) 3.321 .
H(17) Cl(1) 3.521 .
H(17) N(2) 2.420 .
H(17) C(1) 3.551 .
H(17) C(6) 2.810 .
H(17) C(7) 2.599 .
H(17) C(11) 3.326 .
H(17) C(12) 2.073 .
H(17) C(17) 2.075 .
H(17) C(18) 2.084 .
H(17) C(28) 3.021 1_455
H(17) H(5) 2.377 .
H(17) H(18) 2.326 .
H(17) H(19) 2.853 .
H(17) H(20) 2.381 .
H(17) H(21) 2.878 .
H(17) H(22) 2.395 .
H(17) H(23) 2.348 .
H(17) H(37) 2.332 1_455
H(17) H(38) 2.834 1_455
H(18) V(1) 3.321 .
H(18) Cl(1) 3.047 .
H(18) N(2) 3.410 .
H(18) N(3) 2.884 .
H(18) C(7) 3.349 .
H(18) C(12) 2.741 .
H(18) C(16) 2.058 .
H(18) C(18) 3.339 .
H(18) C(19) 3.309 .
H(18) C(21) 3.292 .
H(18) C(22) 3.291 .
H(18) H(17) 2.326 .
H(18) H(19) 1.568 .
H(18) H(20) 1.568 .
H(18) H(21) 3.588 .
H(18) H(23) 3.558 .
H(18) H(26) 2.540 .
H(18) H(29) 2.545 .
H(19) C(11) 2.995 .
H(19) C(12) 2.691 .
H(19) C(16) 2.058 .
H(19) C(18) 2.748 .
H(19) C(26) 3.214 2_765
H(19) H(9) 2.754 .
H(19) H(17) 2.853 .
H(19) H(18) 1.568 .
H(19) H(20) 1.568 .
H(19) H(20) 3.282 2_665
H(19) H(21) 2.568 .
H(19) H(23) 3.076 .
H(19) H(23) 3.349 2_665
H(19) H(26) 3.522 .
H(19) H(29) 2.734 .
H(19) H(34) 3.339 2_765
H(19) H(35) 2.365 2_765
H(19) H(36) 3.586 2_765
H(20) C(12) 3.349 .
H(20) C(16) 2.058 .
H(20) C(17) 3.343 2_665
H(20) C(18) 2.642 .
H(20) C(18) 3.445 2_665
H(20) H(17) 2.381 .
H(20) H(18) 1.568 .
H(20) H(19) 1.568 .
H(20) H(19) 3.282 2_665
H(20) H(20) 2.634 2_665
H(20) H(21) 2.877 .
H(20) H(21) 3.246 2_665
H(20) H(22) 3.553 .
H(20) H(23) 2.485 .
H(20) H(23) 2.866 2_665
H(20) H(37) 2.957 1_455
H(21) C(11) 2.757 .
H(21) C(12) 2.760 .
H(21) C(15) 3.456 2_655
H(21) C(16) 2.081 .
H(21) C(17) 2.689 .
H(21) H(5) 3.476 2_655
H(21) H(6) 3.107 2_655
H(21) H(9) 2.214 .
H(21) H(16) 2.569 2_655
H(21) H(17) 2.878 .
H(21) H(18) 3.588 .
H(21) H(19) 2.568 .
H(21) H(20) 2.877 .
H(21) H(20) 3.246 2_665
H(21) H(22) 1.600 .
H(21) H(23) 1.600 .
H(22) C(7) 3.125 2_655
H(22) C(8) 2.945 2_655
H(22) C(9) 2.887 2_655
H(22) C(10) 3.033 2_655
H(22) C(11) 3.079 .
H(22) C(11) 3.216 2_655
H(22) C(12) 2.671 .
H(22) C(12) 3.267 2_655
H(22) C(15) 3.512 2_655
H(22) C(16) 2.081 .
H(22) C(17) 3.359 .
H(22) H(5) 3.237 .
H(22) H(5) 3.371 2_655
H(22) H(6) 3.321 2_655
H(22) H(7) 3.360 2_655
H(22) H(8) 3.555 2_655
H(22) H(9) 2.965 .
H(22) H(14) 3.527 2_655
H(22) H(16) 2.884 2_655
H(22) H(17) 2.395 .
H(22) H(20) 3.553 .
H(22) H(21) 1.600 .
H(22) H(23) 1.600 .
H(22) H(37) 3.500 1_455
H(22) H(38) 3.433 1_455
H(23) C(9) 3.546 2_655
H(23) C(12) 3.362 .
H(23) C(15) 3.375 2_655
H(23) C(16) 2.081 .
H(23) C(17) 2.717 .
H(23) C(17) 3.489 2_665
H(23) C(27) 3.370 1_455
H(23) C(28) 3.197 1_455
H(23) H(7) 3.572 2_655
H(23) H(14) 3.107 2_655
H(23) H(16) 2.786 2_655
H(23) H(17) 2.348 .
H(23) H(18) 3.558 .
H(23) H(19) 3.076 .
H(23) H(19) 3.349 2_665
H(23) H(20) 2.485 .
H(23) H(20) 2.866 2_665
H(23) H(21) 1.600 .
H(23) H(22) 1.600 .
H(23) H(36) 2.756 1_455
H(23) H(37) 2.626 1_455
H(23) H(38) 3.223 1_455
H(24) Cl(2) 3.343 .
H(24) N(3) 2.653 .
H(24) C(19) 2.123 .
H(24) C(21) 2.716 .
H(24) C(22) 3.403 .
H(24) C(23) 2.108 .
H(24) C(24) 2.720 .
H(24) C(25) 3.286 .
H(24) C(28) 3.398 .
H(24) H(25) 1.666 .
H(24) H(27) 2.511 .
H(24) H(27) 3.294 2_766
H(24) H(30) 2.423 .
H(24) H(31) 2.523 .
H(25) N(3) 2.685 .
H(25) C(2) 3.233 1_655
H(25) C(3) 3.041 1_655
H(25) C(14) 3.123 .
H(25) C(19) 2.123 .
H(25) C(21) 3.402 .
H(25) C(22) 2.722 .
H(25) C(23) 2.108 .
H(25) C(24) 3.401 .
H(25) C(27) 3.286 .
H(25) C(28) 2.714 .
H(25) H(1) 3.402 1_655
H(25) H(2) 3.073 1_655
H(25) H(11) 3.443 .
H(25) H(13) 2.151 .
H(25) H(24) 1.666 .
H(25) H(28) 2.526 .
H(25) H(29) 3.600 .
H(25) H(30) 2.422 .
H(25) H(38) 2.513 .
H(26) Cl(1) 3.414 .
H(26) N(3) 2.612 .
H(26) C(15) 2.943 1_565
H(26) C(17) 3.392 .
H(26) C(19) 2.076 .
H(26) C(20) 3.358 .
H(26) C(22) 2.697 .
H(26) C(24) 3.344 .
H(26) C(25) 2.080 .
H(26) C(26) 2.697 .
H(26) C(27) 3.270 .
H(26) H(14) 2.512 1_565
H(26) H(15) 2.578 1_565
H(26) H(16) 3.355 1_565
H(26) H(18) 2.540 .
H(26) H(19) 3.522 .
H(26) H(27) 1.584 .
H(26) H(28) 3.572 .
H(26) H(29) 2.517 .
H(26) H(31) 3.573 .
H(26) H(33) 2.410 .
H(26) H(34) 2.510 .
H(26) H(35) 3.588 .
H(27) Cl(1) 3.443 .
H(27) Cl(2) 3.539 2_766
H(27) N(3) 2.602 .
H(27) C(15) 3.599 1_565
H(27) C(19) 2.076 .
H(27) C(20) 2.691 .
H(27) C(22) 3.350 .
H(27) C(23) 3.241 .
H(27) C(24) 2.685 .
H(27) C(25) 2.080 .
H(27) C(26) 3.349 .
H(27) H(14) 3.466 1_565
H(27) H(15) 2.870 1_565
H(27) H(24) 2.511 .
H(27) H(24) 3.294 2_766
H(27) H(26) 1.584 .
H(27) H(29) 3.574 .
H(27) H(31) 2.500 .
H(27) H(32) 3.590 .
H(27) H(33) 2.417 .
H(27) H(34) 3.575 .
H(28) N(3) 2.659 .
H(28) C(7) 3.217 .
H(28) C(8) 3.071 .
H(28) C(9) 3.159 .
H(28) C(9) 3.593 2_755
H(28) C(10) 3.399 .
H(28) C(10) 3.456 2_755
H(28) C(11) 3.538 .
H(28) C(12) 3.479 .
H(28) C(14) 3.465 .
H(28) C(19) 2.062 .
H(28) C(20) 2.698 .
H(28) C(21) 3.342 .
H(28) C(23) 3.256 .
H(28) C(26) 3.336 .
H(28) C(27) 2.077 .
H(28) C(28) 2.698 .
H(28) H(7) 2.997 2_755
H(28) H(8) 2.736 2_755
H(28) H(12) 3.600 .
H(28) H(13) 2.724 .
H(28) H(25) 2.526 .
H(28) H(26) 3.572 .
H(28) H(29) 1.568 .
H(28) H(34) 3.556 .
H(28) H(36) 2.371 .
H(28) H(38) 2.523 .
H(29) N(3) 2.648 .
H(29) C(7) 3.403 .
H(29) C(11) 3.289 .
H(29) C(12) 3.128 .
H(29) C(17) 3.017 .
H(29) C(19) 2.062 .
H(29) C(20) 3.351 .
H(29) C(21) 2.689 .
H(29) C(25) 3.249 .
H(29) C(26) 2.682 .
H(29) C(27) 2.077 .
H(29) C(28) 3.341 .
H(29) H(7) 3.539 2_755
H(29) H(18) 2.545 .
H(29) H(19) 2.734 .
H(29) H(25) 3.600 .
H(29) H(26) 2.517 .
H(29) H(27) 3.574 .
H(29) H(28) 1.568 .
H(29) H(34) 2.494 .
H(29) H(34) 3.238 2_765
H(29) H(35) 3.576 .
H(29) H(35) 3.574 2_765
H(29) H(36) 2.372 .
H(29) H(38) 3.587 .
H(30) Cl(1) 3.348 1_655
H(30) N(1) 2.951 1_655
H(30) C(1) 3.186 1_655
H(30) C(2) 3.372 1_655
H(30) C(3) 3.292 1_655
H(30) C(4) 3.012 1_655
H(30) C(5) 2.828 1_655
H(30) C(19) 3.414 .
H(30) C(20) 2.118 .
H(30) C(24) 2.121 .
H(30) C(25) 3.396 .
H(30) C(27) 3.402 .
H(30) C(28) 2.121 .
H(30) H(3) 3.504 1_655
H(30) H(4) 3.231 1_655
H(30) H(4) 3.509 2_766
H(30) H(24) 2.423 .
H(30) H(25) 2.422 .
H(30) H(31) 2.412 .
H(30) H(32) 2.408 .
H(30) H(37) 2.421 .
H(30) H(38) 2.425 .
H(31) V(1) 3.559 2_766
H(31) Cl(1) 3.332 2_766
H(31) Cl(2) 2.930 2_766
H(31) C(5) 3.353 2_766
H(31) C(19) 3.273 .
H(31) C(20) 2.707 .
H(31) C(21) 2.692 .
H(31) C(23) 2.088 .
H(31) C(25) 2.077 .
H(31) C(26) 3.357 .
H(31) C(28) 3.365 .
H(31) H(4) 2.490 2_766
H(31) H(24) 2.523 .
H(31) H(26) 3.573 .
H(31) H(27) 2.500 .
H(31) H(30) 2.412 .
H(31) H(32) 1.616 .
H(31) H(33) 2.405 .
H(31) H(35) 3.590 .
H(32) Cl(1) 3.550 1_655
H(32) C(5) 3.297 2_766
H(32) C(20) 3.373 .
H(32) C(21) 3.366 .
H(32) C(23) 2.088 .
H(32) C(25) 2.077 .
H(32) C(26) 2.689 .
H(32) C(27) 3.256 .
H(32) C(28) 2.691 .
H(32) H(4) 2.384 2_766
H(32) H(27) 3.590 .
H(32) H(30) 2.408 .
H(32) H(31) 1.616 .
H(32) H(33) 2.405 .
H(32) H(34) 3.583 .
H(32) H(35) 2.504 .
H(32) H(37) 2.498 .
H(33) Cl(2) 3.376 2_766
H(33) C(14) 3.123 1_565
H(33) C(15) 3.307 1_565
H(33) C(19) 3.425 .
H(33) C(21) 2.136 .
H(33) C(23) 3.409 .
H(33) C(24) 2.118 .
H(33) C(26) 2.124 .
H(33) C(27) 3.414 .
H(33) H(11) 2.790 1_565
H(33) H(12) 2.640 1_565
H(33) H(14) 2.817 1_565
H(33) H(15) 3.047 1_565
H(33) H(26) 2.410 .
H(33) H(27) 2.417 .
H(33) H(31) 2.405 .
H(33) H(32) 2.405 .
H(33) H(34) 2.405 .
H(33) H(35) 2.401 .
H(34) C(19) 3.246 .
H(34) C(21) 2.689 .
H(34) C(22) 2.680 .
H(34) C(24) 3.345 .
H(34) C(25) 2.073 .
H(34) C(26) 3.326 2_765
H(34) C(27) 2.072 .
H(34) C(27) 3.525 2_765
H(34) C(28) 3.341 .
H(34) H(14) 3.176 1_565
H(34) H(19) 3.339 2_765
H(34) H(26) 2.510 .
H(34) H(27) 3.575 .
H(34) H(28) 3.556 .
H(34) H(29) 2.494 .
H(34) H(29) 3.238 2_765
H(34) H(32) 3.583 .
H(34) H(33) 2.405 .
H(34) H(34) 2.573 2_765
H(34) H(35) 1.600 .
H(34) H(35) 3.594 2_765
H(34) H(36) 2.363 .
H(34) H(36) 3.055 2_765
H(34) H(37) 3.589 .
H(35) C(17) 3.309 2_765
H(35) C(21) 3.359 .
H(35) C(22) 3.357 .
H(35) C(23) 3.254 .
H(35) C(24) 2.688 .
H(35) C(25) 2.073 .
H(35) C(27) 2.072 .
H(35) C(28) 2.683 .
H(35) H(9) 3.349 2_765
H(35) H(19) 2.365 2_765
H(35) H(26) 3.588 .
H(35) H(29) 3.576 .
H(35) H(29) 3.574 2_765
H(35) H(31) 3.590 .
H(35) H(32) 2.504 .
H(35) H(33) 2.401 .
H(35) H(34) 1.600 .
H(35) H(34) 3.594 2_765
H(35) H(36) 2.358 .
H(35) H(37) 2.498 .
H(36) C(9) 3.305 2_755
H(36) C(18) 3.589 1_655
H(36) C(19) 3.346 .
H(36) C(22) 2.079 .
H(36) C(23) 3.335 .
H(36) C(25) 3.335 .
H(36) C(26) 2.060 .
H(36) C(28) 2.057 .
H(36) H(7) 2.659 2_755
H(36) H(8) 3.509 2_755
H(36) H(14) 3.165 2_755
H(36) H(19) 3.586 2_765
H(36) H(23) 2.756 1_655
H(36) H(28) 2.371 .
H(36) H(29) 2.372 .
H(36) H(34) 2.363 .
H(36) H(34) 3.055 2_765
H(36) H(35) 2.358 .
H(36) H(37) 2.378 .
H(36) H(38) 2.378 .
H(37) C(16) 3.023 1_655
H(37) C(17) 3.408 1_655
H(37) C(18) 3.191 1_655
H(37) C(20) 3.395 .
H(37) C(22) 3.399 .
H(37) C(23) 2.109 .
H(37) C(24) 2.701 .
H(37) C(25) 3.260 .
H(37) C(26) 2.694 .
H(37) C(27) 2.098 .
H(37) H(17) 2.332 1_655
H(37) H(20) 2.957 1_655
H(37) H(22) 3.500 1_655
H(37) H(23) 2.626 1_655
H(37) H(30) 2.421 .
H(37) H(32) 2.498 .
H(37) H(34) 3.589 .
H(37) H(35) 2.498 .
H(37) H(36) 2.378 .
H(37) H(38) 1.666 .
H(38) C(1) 3.420 1_655
H(38) C(2) 3.538 1_655
H(38) C(6) 3.548 1_655
H(38) C(10) 3.212 2_755
H(38) C(18) 3.596 1_655
H(38) C(19) 3.280 .
H(38) C(20) 2.710 .
H(38) C(22) 2.713 .
H(38) C(23) 2.109 .
H(38) C(24) 3.391 .
H(38) C(26) 3.378 .
H(38) C(27) 2.098 .
H(38) H(5) 2.884 1_655
H(38) H(7) 3.597 2_755
H(38) H(8) 2.672 2_755
H(38) H(13) 3.460 .
H(38) H(17) 2.834 1_655
H(38) H(22) 3.433 1_655
H(38) H(23) 3.223 1_655
H(38) H(25) 2.513 .
H(38) H(28) 2.523 .
H(38) H(29) 3.587 .
H(38) H(30) 2.425 .
H(38) H(36) 2.378 .
H(38) H(37) 1.666 .

loop_
_geom_torsion_atom_site_label_1
_geom_torsion_atom_site_label_2
_geom_torsion_atom_site_label_3
_geom_torsion_atom_site_label_4
_geom_torsion
Cl(1) V(1) N(1) C(1) 125.85(16)
Cl(1) V(1) N(1) C(5) -54.1(2)
Cl(1) V(1) N(2) C(6) -80.00(18)
Cl(1) V(1) N(2) C(7) 101.75(18)
Cl(1) V(1) N(3) C(19) 58.7(10)
Cl(2) V(1) N(1) C(1) -112.75(16)
Cl(2) V(1) N(1) C(5) 67.3(2)
Cl(2) V(1) N(2) C(6) 74.95(18)
Cl(2) V(1) N(2) C(7) -103.29(18)
Cl(2) V(1) N(3) C(19) -63.2(10)
N(1) V(1) N(2) C(6) -4.35(17)
N(1) V(1) N(2) C(7) 177.4(2)
N(2) V(1) N(1) C(1) 3.67(17)
N(2) V(1) N(1) C(5) -176.3(2)
N(1) V(1) N(3) C(19) 168.5(13)
N(3) V(1) N(1) C(1) 15.7(17)
N(3) V(1) N(1) C(5) -164.2(16)
N(2) V(1) N(3) C(19) -179.5(10)
N(3) V(1) N(2) C(6) 176.30(18)
N(3) V(1) N(2) C(7) -2.0(2)
V(1) N(1) C(1) C(2) 178.42(19)
V(1) N(1) C(1) C(6) -2.3(2)
V(1) N(1) C(5) C(4) -179.15(19)
C(1) N(1) C(5) C(4) 0.9(3)
C(5) N(1) C(1) C(2) -1.6(3)
C(5) N(1) C(1) C(6) 177.6(2)
V(1) N(2) C(6) C(1) 4.4(2)
V(1) N(2) C(7) C(8) 91.3(2)
V(1) N(2) C(7) C(12) -90.0(2)
C(6) N(2) C(7) C(8) -87.1(2)
C(6) N(2) C(7) C(12) 91.5(2)
C(7) N(2) C(6) C(1) -177.08(19)
V(1) N(3) C(19) C(20) 68.7(10)
V(1) N(3) C(19) C(21) -49.9(10)
V(1) N(3) C(19) C(22) -170.1(9)
N(1) C(1) C(2) C(3) 1.3(3)
N(1) C(1) C(6) N(2) -0.8(2)
C(2) C(1) C(6) N(2) 178.5(2)
C(6) C(1) C(2) C(3) -177.9(2)
C(1) C(2) C(3) C(4) -0.2(3)
C(2) C(3) C(4) C(5) -0.5(4)
C(3) C(4) C(5) N(1) 0.1(3)
N(2) C(7) C(8) C(9) 179.2(2)
N(2) C(7) C(8) C(13) -0.9(3)
N(2) C(7) C(12) C(11) -179.7(2)
N(2) C(7) C(12) C(16) 0.1(2)
C(8) C(7) C(12) C(11) -1.1(3)
C(8) C(7) C(12) C(16) 178.7(2)
C(12) C(7) C(8) C(9) 0.6(3)
C(12) C(7) C(8) C(13) -179.5(2)
C(7) C(8) C(9) C(10) -0.0(3)
C(7) C(8) C(13) C(14) -121.3(2)
C(7) C(8) C(13) C(15) 115.3(2)
C(9) C(8) C(13) C(14) 58.6(2)
C(9) C(8) C(13) C(15) -64.8(2)
C(13) C(8) C(9) C(10) -179.9(2)
C(8) C(9) C(10) C(11) -0.0(3)
C(9) C(10) C(11) C(12) -0.6(3)
C(10) C(11) C(12) C(7) 1.1(3)
C(10) C(11) C(12) C(16) -178.7(2)
C(7) C(12) C(16) C(17) 102.1(2)
C(7) C(12) C(16) C(18) -134.6(2)
C(11) C(12) C(16) C(17) -78.1(2)
C(11) C(12) C(16) C(18) 45.3(3)
N(3) C(19) C(20) C(23) -177.87(19)
N(3) C(19) C(21) C(25) 179.34(19)
N(3) C(19) C(22) C(27) 179.2(2)
C(20) C(19) C(21) C(25) 60.4(2)
C(21) C(19) C(20) C(23) -60.0(2)
C(20) C(19) C(22) C(27) -59.6(2)
C(22) C(19) C(20) C(23) 60.0(2)
C(21) C(19) C(22) C(27) 60.0(2)
C(22) C(19) C(21) C(25) -59.6(2)
C(19) C(20) C(23) C(24) 60.1(2)
C(19) C(20) C(23) C(28) -60.1(2)
C(19) C(21) C(25) C(24) -60.8(2)
C(19) C(21) C(25) C(26) 59.6(2)
C(19) C(22) C(27) C(26) -60.2(2)
C(19) C(22) C(27) C(28) 59.5(2)
C(20) C(23) C(24) C(25) -60.4(2)
C(20) C(23) C(28) C(27) 60.5(2)
C(24) C(23) C(28) C(27) -60.3(2)
C(28) C(23) C(24) C(25) 60.2(2)
C(23) C(24) C(25) C(21) 60.2(2)
C(23) C(24) C(25) C(26) -60.0(2)
C(21) C(25) C(26) C(27) -60.5(2)
C(24) C(25) C(26) C(27) 59.7(2)
C(25) C(26) C(27) C(22) 60.5(2)
C(25) C(26) C(27) C(28) -59.4(2)
C(22) C(27) C(28) C(23) -59.6(2)
C(26) C(27) C(28) C(23) 59.8(2)
